data_1527121
loop_
_publ_author_name
'Bars, O.'
'Guillevic, J.'
'Grandjean, D.'

_publ_section_title
;
 Etude structurale de combinaisons sulfurees et seleniees du molybdene II.
 Structure cristalline de Ni0.33 Mo3 Se4
;
_journal_name_full 'Journal of Solid State Chemistry'
_journal_page_first 335
_journal_page_last 339
_journal_volume 6
_journal_year 1973
_chemical_formula_sum 'Mo3 Ni0.33 Se4'
_chemical_name_systematic 'Ni0.33 Mo3 Se4'
_space_group_IT_number 2
_symmetry_space_group_name_Hall '-P 1'
_symmetry_space_group_name_H-M 'P -1'
_cell_angle_alpha 90.61
_cell_angle_beta 92.17
_cell_angle_gamma 90.98
_cell_formula_units_Z 2
_cell_length_a 6.727
_cell_length_b 6.582
_cell_length_c 6.751
_cell_volume 298.638
_citation_journal_id_ASTM JSSCBI
_cod_data_source_file Bars_JSSCBI_1973_1995.cif
_cod_data_source_block Mo3Ni0.33Se4
_cod_original_cell_volume 298.6377
_cod_database_code 1527121

loop_
_symmetry_equiv_pos_as_xyz
x,y,z
-x,-y,-z

loop_
_atom_site_label
_atom_site_type_symbol
_atom_site_fract_x
_atom_site_fract_y
_atom_site_fract_z
_atom_site_occupancy
_atom_site_U_iso_or_equiv
Se1 Se 0.3872 0.1269 0.7459 1 0.0
Mo1 Mo 0.2291 0.4216 0.5469 1 0.0
Se4 Se 0.2141 0.2224 0.2067 1 0.0
Mo3 Mo 0.5456 0.2236 0.4158 1 0.0
Ni1 Ni 0.8417 0.9368 0.5072 0.33 0.0
Mo2 Mo 0.4132 0.5491 0.2285 1 0.0
Se2 Se 0.1172 0.743 0.373 1 0.0
Se3 Se 0.7385 0.3702 0.1301 1 0.0
